data_7044024
loop_
_publ_author_name
'Hohloch, Stephan'
'Pankhurst, James R.'
'Jaekel, Esther E.'
'Parker, Bernard F.'
'Lussier, Daniel J.'
'Garner, Mary E.'
'Booth, Corwin H.'
'Love, Jason B.'
'Arnold, John'

_publ_section_title
;
 Benzoquinonoid-bridged dinuclear actinide complexes
;
_journal_name_full 'Dalton Trans.'
_journal_paper_doi 10.1039/C7DT02728A
_journal_year 2017
_chemical_formula_sum 'C72 H84 N16 O2 Th2'
_chemical_formula_weight 1669.63
_chemical_properties_physical ', Air-sensitive,Moisture-sensitive'
_space_group_crystal_system monoclinic
_space_group_IT_number 15
_space_group_name_Hall '-C 2yc'
_space_group_name_H-M_alt 'C 1 2/c 1'
_symmetry_space_group_name_Hall '-C 2yc'
_symmetry_space_group_name_H-M 'C 1 2/c 1'
_atom_sites_solution_hydrogens geom
_audit_creation_method SHELXL-2014/7
_audit_update_record
;
2017-01-10 deposited with the CCDC.
2017-08-14 downloaded from the CCDC.
;
_cell_angle_alpha 90
_cell_angle_beta 127.6900(10)
_cell_angle_gamma 90
_cell_formula_units_Z 4
_cell_length_a 27.6164(6)
_cell_length_b 16.1837(3)
_cell_length_c 22.0451(5)
_cell_measurement_reflns_used 5832
_cell_measurement_temperature 100(2)
_cell_measurement_theta_max 26.53
_cell_measurement_theta_min 1.57
_cell_volume 7796.8(3)
_computing_cell_refinement 'Bruker ApexIII suite, 2016'
_computing_data_collection 'Bruker ApexIII suite, 2016'
_computing_data_reduction 'Bruker ApexIII suite, 2016'
_computing_molecular_graphics 'Diamond 3D'
_computing_publication_material WinGX
_computing_structure_refinement 'SHELXL-2014/7 (Sheldrick, 2014)'
_computing_structure_solution 'direct methods'
_diffrn_ambient_temperature 100(2)
_diffrn_measured_fraction_theta_full 1.000
_diffrn_measured_fraction_theta_max 0.994
_diffrn_measurement_device_type 'Bruker Quazar'
_diffrn_measurement_method 'omega phi scans'
_diffrn_radiation_type MoK\a
_diffrn_radiation_wavelength 0.71073
_diffrn_reflns_av_R_equivalents 0.0736
_diffrn_reflns_av_unetI/netI 0.0752
_diffrn_reflns_Laue_measured_fraction_full 1.000
_diffrn_reflns_Laue_measured_fraction_max 0.994
_diffrn_reflns_limit_h_max 34
_diffrn_reflns_limit_h_min -34
_diffrn_reflns_limit_k_max 20
_diffrn_reflns_limit_k_min -20
_diffrn_reflns_limit_l_max 27
_diffrn_reflns_limit_l_min -27
_diffrn_reflns_number 34355
_diffrn_reflns_point_group_measured_fraction_full 1.000
_diffrn_reflns_point_group_measured_fraction_max 0.994
_diffrn_reflns_theta_full 25.242
_diffrn_reflns_theta_max 26.525
_diffrn_reflns_theta_min 1.566
_exptl_absorpt_coefficient_mu 3.861
_exptl_absorpt_correction_T_max 0.745
_exptl_absorpt_correction_T_min 0.665
_exptl_absorpt_correction_type multi-scan
_exptl_absorpt_process_details multi-scan
_exptl_crystal_colour red
_exptl_crystal_density_diffrn 1.422
_exptl_crystal_description block
_exptl_crystal_F_000 3296
_exptl_crystal_size_max 0.09
_exptl_crystal_size_mid 0.07
_exptl_crystal_size_min 0.05
_refine_diff_density_max 1.888
_refine_diff_density_min -0.905
_refine_diff_density_rms 0.146
_refine_ls_extinction_method none
_refine_ls_goodness_of_fit_ref 1.005
_refine_ls_hydrogen_treatment constr
_refine_ls_matrix_type full
_refine_ls_number_parameters 415
_refine_ls_number_reflns 8062
_refine_ls_number_restraints 12
_refine_ls_restrained_S_all 1.005
_refine_ls_R_factor_all 0.0672
_refine_ls_R_factor_gt 0.0423
_refine_ls_shift/su_max 0.003
_refine_ls_shift/su_mean 0.000
_refine_ls_structure_factor_coef Fsqd
_refine_ls_weighting_details 'w=1/[\s^2^(Fo^2^)+(0.0398P)^2^] where P=(Fo^2^+2Fc^2^)/3'
_refine_ls_weighting_scheme calc
_refine_ls_wR_factor_gt 0.0858
_refine_ls_wR_factor_ref 0.0934
_reflns_Friedel_coverage 0.000
_reflns_number_gt 5832
_reflns_number_total 8062
_reflns_threshold_expression 'I > 2\s(I)'
_cod_data_source_file c7dt02728a2.cif
_cod_data_source_block shelx_CCDC4
_cod_database_code 7044024
_shelx_shelxl_version_number 2014/7
_shelx_space_group_comment
;
The symmetry employed for this shelxl refinement is uniquely defined
by the following loop, which should always be used as a source of
symmetry information in preference to the above space-group names.
They are only intended as comments.
;

loop_
_space_group_symop_operation_xyz
'x, y, z'
'-x, y, -z+1/2'
'x+1/2, y+1/2, z'
'-x+1/2, y+1/2, -z+1/2'
'-x, -y, -z'
'x, -y, z-1/2'
'-x+1/2, -y+1/2, -z'
'x+1/2, -y+1/2, z-1/2'

loop_
_atom_site_label
_atom_site_type_symbol
_atom_site_fract_x
_atom_site_fract_y
_atom_site_fract_z
_atom_site_U_iso_or_equiv
_atom_site_adp_type
_atom_site_occupancy
_atom_site_site_symmetry_order
_atom_site_calc_flag
_atom_site_refinement_flags_posn
_atom_site_refinement_flags_adp
Th1 Th 0.29467(2) 0.46261(2) 0.85435(2) 0.02190(8) Uani 1 1 d . .
O1 O 0.38354(15) 0.5104(2) 0.8691(2) 0.0244(9) Uani 1 1 d . .
N2 N 0.59794(18) 0.5437(3) 1.0042(2) 0.0207(10) Uani 1 1 d . .
N11 N 0.34513(19) 0.3379(3) 0.8388(3) 0.0258(11) Uani 1 1 d . .
N21 N 0.30220(16) 0.6207(3) 0.8742(2) 0.0195(10) Uani 1 1 d . .
N30 N 0.19554(19) 0.4577(3) 0.7274(3) 0.0248(10) Uani 1 1 d . .
N20 N 0.2547(2) 0.5451(3) 0.9071(3) 0.0261(11) Uani 1 1 d . .
N10 N 0.2898(2) 0.3181(3) 0.8807(3) 0.0316(12) Uani 1 1 d . .
N31 N 0.26929(19) 0.5024(3) 0.7232(3) 0.0238(10) Uani 1 1 d . .
C12 C 0.3149(2) 0.2812(4) 0.8501(3) 0.0279(14) Uani 1 1 d . .
C2 C 0.5489(2) 0.5242(3) 0.9983(3) 0.0216(12) Uani 1 1 d . .
N1 N 0.18707(19) 0.4045(3) 0.8364(3) 0.0291(11) Uani 1 1 d . .
C40 C 0.5887(2) 0.5710(4) 0.9349(3) 0.0231(13) Uani 1 1 d . .
C45 C 0.5940(2) 0.5101(4) 0.8933(3) 0.0269(14) Uani 1 1 d . .
C32 C 0.2085(2) 0.4821(3) 0.6809(3) 0.0247(13) Uani 1 1 d . .
C33 C 0.1707(3) 0.4910(4) 0.6007(3) 0.0270(13) Uani 1 1 d . .
H33 H 0.1285 0.4769 0.5705 0.032 Uiso 1 1 calc R U
C3 C 0.4876(2) 0.5265(3) 0.9297(3) 0.0196(12) Uani 1 1 d . .
H3 H 0.4800 0.5429 0.8831 0.024 Uiso 1 1 calc R U
C44 C 0.5878(2) 0.5367(4) 0.8284(3) 0.0301(14) Uani 1 1 d . .
H44 H 0.5907 0.4972 0.7989 0.036 Uiso 1 1 calc R U
C34 C 0.1953(3) 0.5202(4) 0.5668(3) 0.0293(14) Uani 1 1 d . .
H34 H 0.1697 0.5273 0.5127 0.035 Uiso 1 1 calc R U
C21 C 0.2069(2) 0.5284(4) 0.9156(4) 0.0313(14) Uani 1 1 d . .
H21A H 0.1696 0.5606 0.8775 0.038 Uiso 1 1 calc R U
H21B H 0.2213 0.5443 0.9676 0.038 Uiso 1 1 calc R U
C41 C 0.5765(2) 0.6537(4) 0.9123(3) 0.0267(13) Uani 1 1 d . .
C1 C 0.4391(2) 0.5055(3) 0.9293(3) 0.0214(12) Uani 1 1 d . .
C49 C 0.6017(2) 0.4191(4) 0.9129(3) 0.0295(14) Uani 1 1 d . .
H49 H 0.6215 0.4151 0.9688 0.035 Uiso 1 1 calc R U
C36 C 0.2924(2) 0.5296(3) 0.6891(3) 0.0259(13) Uani 1 1 d . .
H36 H 0.3347 0.5427 0.7195 0.031 Uiso 1 1 calc R U
C31 C 0.1348(2) 0.4326(4) 0.6987(3) 0.0350(15) Uani 1 1 d . .
H31A H 0.1266 0.3753 0.6789 0.042 Uiso 1 1 calc R U
H31B H 0.1038 0.4695 0.6566 0.042 Uiso 1 1 calc R U
C43 C 0.5778(2) 0.6173(4) 0.8063(3) 0.0335(15) Uani 1 1 d . .
H43 H 0.5747 0.6339 0.7627 0.040 Uiso 1 1 calc R U
C26 C 0.3216(3) 0.6941(4) 0.8667(4) 0.0385(16) Uani 1 1 d . .
H26 H 0.3508 0.6934 0.8573 0.046 Uiso 1 1 calc R U
C11 C 0.2474(2) 0.2764(4) 0.8883(3) 0.0376(15) Uani 1 1 d . U
H11A H 0.2613 0.2819 0.9414 0.045 Uiso 1 1 calc R U
H11B H 0.2456 0.2169 0.8767 0.045 Uiso 1 1 calc R U
C16 C 0.3743(2) 0.3136(4) 0.8103(3) 0.0321(14) Uani 1 1 d . .
H16 H 0.3947 0.3543 0.8023 0.039 Uiso 1 1 calc R U
C13 C 0.3120(3) 0.1981(4) 0.8290(3) 0.0359(15) Uani 1 1 d . .
H13 H 0.2891 0.1586 0.8339 0.043 Uiso 1 1 calc R U
C51 C 0.6435(3) 0.3745(4) 0.9002(3) 0.0369(16) Uani 1 1 d . .
H51A H 0.6465 0.3161 0.9139 0.055 Uiso 1 1 calc R U
H51B H 0.6265 0.3790 0.8462 0.055 Uiso 1 1 calc R U
H51C H 0.6842 0.3996 0.9324 0.055 Uiso 1 1 calc R U
C20 C 0.1931(3) 0.4370(4) 0.9029(4) 0.0392(16) Uani 1 1 d . .
H20A H 0.2263 0.4067 0.9494 0.047 Uiso 1 1 calc R U
H20B H 0.1546 0.4264 0.8958 0.047 Uiso 1 1 calc R U
C22 C 0.2661(2) 0.6232(4) 0.8986(3) 0.0294(14) Uani 1 1 d . .
C46 C 0.5650(2) 0.7179(4) 0.9521(3) 0.0310(14) Uani 1 1 d . .
H46 H 0.5792 0.6952 1.0027 0.037 Uiso 1 1 calc R U
C42 C 0.5722(2) 0.6748(4) 0.8480(3) 0.0319(15) Uani 1 1 d . .
H42 H 0.5651 0.7309 0.8321 0.038 Uiso 1 1 calc R U
C35 C 0.2564(3) 0.5394(4) 0.6096(3) 0.0310(14) Uani 1 1 d . .
H35 H 0.2736 0.5587 0.5859 0.037 Uiso 1 1 calc R U
C48 C 0.5992(3) 0.8000(4) 0.9661(4) 0.0411(16) Uani 1 1 d . .
H48A H 0.5902 0.8393 0.9919 0.062 Uiso 1 1 calc R U
H48B H 0.6433 0.7896 0.9983 0.062 Uiso 1 1 calc R U
H48C H 0.5856 0.8232 0.9168 0.062 Uiso 1 1 calc R U
C47 C 0.4958(3) 0.7375(4) 0.9039(4) 0.0405(16) Uani 1 1 d . .
H47A H 0.4892 0.7791 0.9305 0.061 Uiso 1 1 calc R U
H47B H 0.4811 0.7589 0.8536 0.061 Uiso 1 1 calc R U
H47C H 0.4733 0.6870 0.8970 0.061 Uiso 1 1 calc R U
C23 C 0.2460(3) 0.6982(4) 0.9067(4) 0.0382(16) Uani 1 1 d . .
H23 H 0.2199 0.6992 0.9211 0.046 Uiso 1 1 calc R U
C25 C 0.3016(3) 0.7690(4) 0.8718(4) 0.0439(18) Uani 1 1 d . .
H25 H 0.3131 0.8187 0.8607 0.053 Uiso 1 1 calc R U
C14 C 0.3431(3) 0.1757(4) 0.8013(4) 0.0421(16) Uani 1 1 d . .
H14 H 0.3422 0.1197 0.7878 0.051 Uiso 1 1 calc R U
C24 C 0.2639(3) 0.7703(4) 0.8939(4) 0.0459(18) Uani 1 1 d . .
H24 H 0.2506 0.8216 0.9001 0.055 Uiso 1 1 calc R U
C10 C 0.1855(3) 0.3147(5) 0.8335(4) 0.0468(17) Uani 1 1 d . U
H10A H 0.1677 0.2966 0.7808 0.056 Uiso 1 1 calc R U
H10B H 0.1584 0.2945 0.8456 0.056 Uiso 1 1 calc R U
C15 C 0.3761(3) 0.2336(4) 0.7925(4) 0.0432(17) Uani 1 1 d . .
H15 H 0.3987 0.2178 0.7748 0.052 Uiso 1 1 calc R U
C30 C 0.1323(3) 0.4380(4) 0.7650(3) 0.0406(17) Uani 1 1 d . .
H30A H 0.1274 0.4966 0.7732 0.049 Uiso 1 1 calc R U
H30B H 0.0960 0.4073 0.7519 0.049 Uiso 1 1 calc R U
C50 C 0.5404(3) 0.3738(4) 0.8703(4) 0.0509(19) Uani 1 1 d . .
H50A H 0.5477 0.3153 0.8847 0.076 Uiso 1 1 calc R U
H50B H 0.5158 0.3982 0.8840 0.076 Uiso 1 1 calc R U
H50C H 0.5184 0.3789 0.8149 0.076 Uiso 1 1 calc R U

loop_
_atom_site_aniso_label
_atom_site_aniso_U_11
_atom_site_aniso_U_22
_atom_site_aniso_U_33
_atom_site_aniso_U_23
_atom_site_aniso_U_13
_atom_site_aniso_U_12
Th1 0.02677(11) 0.02003(12) 0.02721(13) 0.00020(11) 0.02076(9) -0.00170(10)
O1 0.0261(19) 0.029(2) 0.024(2) 0.0024(18) 0.0180(18) -0.0018(17)
N2 0.026(2) 0.020(3) 0.024(2) 0.001(2) 0.019(2) -0.003(2)
N11 0.030(2) 0.021(3) 0.029(3) 0.000(2) 0.020(2) -0.001(2)
N21 0.019(2) 0.010(2) 0.041(3) 0.009(2) 0.024(2) 0.0045(19)
N30 0.033(2) 0.019(3) 0.033(3) -0.003(2) 0.025(2) -0.005(2)
N20 0.036(2) 0.024(3) 0.031(3) 0.001(2) 0.027(2) -0.002(2)
N10 0.042(3) 0.033(3) 0.040(3) 0.010(3) 0.035(3) 0.004(2)
N31 0.034(2) 0.017(3) 0.031(3) 0.002(2) 0.025(2) 0.001(2)
C12 0.025(3) 0.030(4) 0.029(3) -0.001(3) 0.017(3) 0.002(3)
C2 0.030(3) 0.017(3) 0.029(3) -0.003(3) 0.024(3) -0.003(2)
N1 0.031(2) 0.032(3) 0.035(3) 0.000(3) 0.026(2) -0.002(2)
C40 0.018(2) 0.033(4) 0.027(3) 0.002(3) 0.018(2) -0.001(2)
C45 0.018(3) 0.037(4) 0.028(3) -0.001(3) 0.015(3) -0.004(3)
C32 0.033(3) 0.020(3) 0.030(3) 0.002(3) 0.024(3) 0.003(2)
C33 0.032(3) 0.019(3) 0.028(3) -0.002(3) 0.018(3) 0.002(3)
C3 0.027(3) 0.021(3) 0.020(3) -0.003(3) 0.019(2) -0.007(2)
C44 0.026(3) 0.045(4) 0.028(3) 0.002(3) 0.021(3) 0.003(3)
C34 0.038(3) 0.025(4) 0.029(3) 0.000(3) 0.023(3) 0.006(3)
C21 0.034(3) 0.036(4) 0.037(3) -0.005(3) 0.029(3) -0.007(3)
C41 0.027(3) 0.030(4) 0.027(3) -0.001(3) 0.019(3) -0.002(3)
C1 0.033(3) 0.015(3) 0.023(3) -0.003(3) 0.020(3) -0.004(2)
C49 0.035(3) 0.029(4) 0.033(4) -0.006(3) 0.025(3) -0.008(3)
C36 0.032(3) 0.022(3) 0.035(3) -0.002(3) 0.026(3) 0.001(3)
C31 0.029(3) 0.050(4) 0.025(3) 0.000(3) 0.016(3) -0.007(3)
C43 0.040(3) 0.046(4) 0.030(3) 0.012(3) 0.029(3) 0.006(3)
C26 0.044(3) 0.023(4) 0.052(4) -0.005(3) 0.031(3) -0.007(3)
C11 0.0373(17) 0.0369(18) 0.0385(18) 0.0010(10) 0.0231(12) -0.0007(9)
C16 0.040(3) 0.027(4) 0.039(4) 0.008(3) 0.029(3) 0.008(3)
C13 0.044(3) 0.022(4) 0.041(4) 0.001(3) 0.025(3) -0.003(3)
C51 0.038(3) 0.041(4) 0.040(4) -0.006(3) 0.028(3) 0.003(3)
C20 0.049(4) 0.040(4) 0.048(4) -0.008(3) 0.040(3) -0.011(3)
C22 0.033(3) 0.035(4) 0.023(3) 0.000(3) 0.019(3) -0.002(3)
C46 0.038(3) 0.023(4) 0.035(4) 0.002(3) 0.024(3) -0.006(3)
C42 0.029(3) 0.035(4) 0.039(4) 0.018(3) 0.025(3) 0.006(3)
C35 0.043(3) 0.030(4) 0.037(4) 0.000(3) 0.033(3) -0.001(3)
C48 0.043(3) 0.030(4) 0.046(4) 0.001(3) 0.025(3) -0.009(3)
C47 0.046(4) 0.029(4) 0.055(4) -0.003(3) 0.035(3) -0.002(3)
C23 0.041(3) 0.032(4) 0.052(4) -0.001(4) 0.033(3) 0.000(3)
C25 0.059(4) 0.020(4) 0.069(5) 0.001(4) 0.047(4) 0.000(3)
C14 0.062(4) 0.021(4) 0.044(4) -0.004(3) 0.033(4) -0.001(3)
C24 0.056(4) 0.030(4) 0.056(5) -0.001(4) 0.037(4) 0.007(3)
C10 0.0468(19) 0.047(2) 0.0481(19) 0.0006(10) 0.0298(13) -0.0012(10)
C15 0.062(4) 0.036(4) 0.048(4) -0.004(4) 0.042(4) 0.008(4)
C30 0.032(3) 0.054(5) 0.044(4) -0.004(3) 0.027(3) -0.011(3)
C50 0.051(4) 0.043(5) 0.077(5) -0.014(4) 0.049(4) -0.011(4)

loop_
_atom_type_symbol
_atom_type_description
_atom_type_scat_dispersion_real
_atom_type_scat_dispersion_imag
_atom_type_scat_source
C C 0.0033 0.0016 'International Tables Vol C Tables 4.2.6.8 and 6.1.1.4'
H H 0.0000 0.0000 'International Tables Vol C Tables 4.2.6.8 and 6.1.1.4'
N N 0.0061 0.0033 'International Tables Vol C Tables 4.2.6.8 and 6.1.1.4'
O O 0.0106 0.0060 'International Tables Vol C Tables 4.2.6.8 and 6.1.1.4'
Th Th -7.2400 8.8979 'International Tables Vol C Tables 4.2.6.8 and 6.1.1.4'

loop_
_geom_angle_atom_site_label_1
_geom_angle_atom_site_label_2
_geom_angle_atom_site_label_3
_geom_angle
_geom_angle_site_symmetry_1
_geom_angle_site_symmetry_3
O1 Th1 N20 118.94(14) . .
O1 Th1 N10 118.60(14) . .
N20 Th1 N10 107.81(15) . .
O1 Th1 N30 120.22(13) . .
N20 Th1 N30 92.71(15) . .
N10 Th1 N30 93.16(16) . .
O1 Th1 N21 71.83(12) . .
N20 Th1 N21 52.30(13) . .
N10 Th1 N21 157.26(15) . .
N30 Th1 N21 98.30(14) . .
O1 Th1 N11 71.36(13) . .
N20 Th1 N11 158.14(15) . .
N10 Th1 N11 52.83(14) . .
N30 Th1 N11 98.03(14) . .
N21 Th1 N11 143.11(12) . .
O1 Th1 N31 68.26(12) . .
N20 Th1 N31 120.11(15) . .
N10 Th1 N31 119.07(15) . .
N30 Th1 N31 51.97(13) . .
N21 Th1 N31 83.24(14) . .
N11 Th1 N31 81.22(14) . .
O1 Th1 N2 62.78(12) . 5_667
N20 Th1 N2 88.16(14) . 5_667
N10 Th1 N2 82.50(15) . 5_667
N30 Th1 N2 175.63(14) . 5_667
N21 Th1 N2 85.62(13) . 5_667
N11 Th1 N2 79.77(13) . 5_667
N31 Th1 N2 130.86(12) . 5_667
O1 Th1 N1 179.90(14) . .
N20 Th1 N1 61.15(14) . .
N10 Th1 N1 61.32(14) . .
N30 Th1 N1 59.76(13) . .
N21 Th1 N1 108.27(12) . .
N11 Th1 N1 108.54(14) . .
N31 Th1 N1 111.73(13) . .
N2 Th1 N1 117.23(12) 5_667 .
O1 Th1 C12 97.15(14) . .
N20 Th1 C12 134.38(15) . .
N10 Th1 C12 26.58(14) . .
N30 Th1 C12 91.84(15) . .
N21 Th1 C12 167.76(13) . .
N11 Th1 C12 26.92(13) . .
N31 Th1 C12 97.82(15) . .
N2 Th1 C12 84.51(14) 5_667 .
N1 Th1 C12 82.75(14) . .
O1 Th1 C32 94.96(13) . .
N20 Th1 C32 108.01(15) . .
N10 Th1 C32 106.52(16) . .
N30 Th1 C32 25.28(13) . .
N21 Th1 C32 91.77(14) . .
N11 Th1 C32 89.13(14) . .
N31 Th1 C32 26.71(13) . .
N2 Th1 C32 157.29(13) 5_667 .
N1 Th1 C32 85.02(13) . .
C12 Th1 C32 94.55(15) . .
O1 Th1 C22 97.24(14) . .
N20 Th1 C22 25.36(14) . .
N10 Th1 C22 132.91(15) . .
N30 Th1 C22 93.80(15) . .
N21 Th1 C22 27.12(13) . .
N11 Th1 C22 166.61(14) . .
N31 Th1 C22 101.43(15) . .
N2 Th1 C22 88.82(14) 5_667 .
N1 Th1 C22 82.86(14) . .
C12 Th1 C22 159.20(15) . .
C32 Th1 C22 99.08(15) . .
C1 O1 Th1 126.9(3) . .
C2 N2 C40 117.3(4) . .
C2 N2 Th1 116.5(3) . 5_667
C40 N2 Th1 126.2(3) . 5_667
C16 N11 C12 119.8(5) . .
C16 N11 Th1 144.3(4) . .
C12 N11 Th1 93.5(3) . .
C26 N21 C22 116.8(5) . .
C26 N21 Th1 147.7(4) . .
C22 N21 Th1 95.3(3) . .
C32 N30 C31 122.1(5) . .
C32 N30 Th1 103.4(3) . .
C31 N30 Th1 134.4(3) . .
C22 N20 C21 119.7(5) . .
C22 N20 Th1 103.7(3) . .
C21 N20 Th1 131.8(4) . .
C12 N10 C11 123.0(5) . .
C12 N10 Th1 100.6(3) . .
C11 N10 Th1 130.0(4) . .
C36 N31 C32 120.5(5) . .
C36 N31 Th1 144.7(4) . .
C32 N31 Th1 94.7(3) . .
N11 C12 N10 110.4(5) . .
N11 C12 C13 120.1(5) . .
N10 C12 C13 129.4(5) . .
N11 C12 Th1 59.6(3) . .
N10 C12 Th1 52.9(3) . .
C13 C12 Th1 165.9(4) . .
N2 C2 C3 125.7(5) . .
N2 C2 C1 115.3(5) . 5_667
C3 C2 C1 119.0(4) . 5_667
C10 N1 C30 109.8(5) . .
C10 N1 C20 112.5(5) . .
C30 N1 C20 110.7(5) . .
C10 N1 Th1 109.3(3) . .
C30 N1 Th1 108.9(3) . .
C20 N1 Th1 105.4(3) . .
C41 C40 C45 122.4(5) . .
C41 C40 N2 121.0(5) . .
C45 C40 N2 116.7(5) . .
C44 C45 C40 116.8(6) . .
C44 C45 C49 119.9(6) . .
C40 C45 C49 123.2(5) . .
N30 C32 N31 109.8(5) . .
N30 C32 C33 130.8(5) . .
N31 C32 C33 119.3(5) . .
N30 C32 Th1 51.3(3) . .
N31 C32 Th1 58.6(3) . .
C33 C32 Th1 177.7(4) . .
C34 C33 C32 119.2(5) . .
C34 C33 H33 120.4 . .
C32 C33 H33 120.4 . .
C1 C3 C2 121.4(5) . .
C1 C3 H3 119.3 . .
C2 C3 H3 119.3 . .
C43 C44 C45 122.1(6) . .
C43 C44 H44 118.9 . .
C45 C44 H44 118.9 . .
C33 C34 C35 121.0(6) . .
C33 C34 H34 119.5 . .
C35 C34 H34 119.5 . .
N20 C21 C20 107.5(4) . .
N20 C21 H21A 110.2 . .
C20 C21 H21A 110.2 . .
N20 C21 H21B 110.2 . .
C20 C21 H21B 110.2 . .
H21A C21 H21B 108.5 . .
C42 C41 C40 116.8(5) . .
C42 C41 C46 120.4(5) . .
C40 C41 C46 122.7(5) . .
O1 C1 C3 122.5(5) . .
O1 C1 C2 118.0(4) . 5_667
C3 C1 C2 119.5(5) . 5_667
C45 C49 C51 113.6(5) . .
C45 C49 C50 112.4(5) . .
C51 C49 C50 109.7(5) . .
C45 C49 H49 106.9 . .
C51 C49 H49 106.9 . .
C50 C49 H49 106.9 . .
N31 C36 C35 121.9(5) . .
N31 C36 H36 119.0 . .
C35 C36 H36 119.0 . .
N30 C31 C30 106.7(5) . .
N30 C31 H31A 110.4 . .
C30 C31 H31A 110.4 . .
N30 C31 H31B 110.4 . .
C30 C31 H31B 110.4 . .
H31A C31 H31B 108.6 . .
C44 C43 C42 119.3(5) . .
C44 C43 H43 120.4 . .
C42 C43 H43 120.4 . .
N21 C26 C25 124.1(6) . .
N21 C26 H26 118.0 . .
C25 C26 H26 118.0 . .
N10 C11 C10 108.7(5) . .
N10 C11 H11A 109.9 . .
C10 C11 H11A 109.9 . .
N10 C11 H11B 109.9 . .
C10 C11 H11B 109.9 . .
H11A C11 H11B 108.3 . .
N11 C16 C15 123.2(6) . .
N11 C16 H16 118.4 . .
C15 C16 H16 118.4 . .
C14 C13 C12 118.2(6) . .
C14 C13 H13 120.9 . .
C12 C13 H13 120.9 . .
C49 C51 H51A 109.5 . .
C49 C51 H51B 109.5 . .
H51A C51 H51B 109.5 . .
C49 C51 H51C 109.5 . .
H51A C51 H51C 109.5 . .
H51B C51 H51C 109.5 . .
N1 C20 C21 113.4(5) . .
N1 C20 H20A 108.9 . .
C21 C20 H20A 108.9 . .
N1 C20 H20B 108.9 . .
C21 C20 H20B 108.9 . .
H20A C20 H20B 107.7 . .
N20 C22 C23 131.3(5) . .
N20 C22 N21 108.0(5) . .
C23 C22 N21 120.6(5) . .
N20 C22 Th1 50.9(3) . .
C23 C22 Th1 171.1(4) . .
N21 C22 Th1 57.6(3) . .
C41 C46 C48 112.7(5) . .
C41 C46 C47 110.6(5) . .
C48 C46 C47 107.8(5) . .
C41 C46 H46 108.5 . .
C48 C46 H46 108.5 . .
C47 C46 H46 108.5 . .
C43 C42 C41 122.6(6) . .
C43 C42 H42 118.7 . .
C41 C42 H42 118.7 . .
C34 C35 C36 118.0(5) . .
C34 C35 H35 121.0 . .
C36 C35 H35 121.0 . .
C46 C48 H48A 109.5 . .
C46 C48 H48B 109.5 . .
H48A C48 H48B 109.5 . .
C46 C48 H48C 109.5 . .
H48A C48 H48C 109.5 . .
H48B C48 H48C 109.5 . .
C46 C47 H47A 109.5 . .
C46 C47 H47B 109.5 . .
H47A C47 H47B 109.5 . .
C46 C47 H47C 109.5 . .
H47A C47 H47C 109.5 . .
H47B C47 H47C 109.5 . .
C24 C23 C22 120.0(6) . .
C24 C23 H23 120.0 . .
C22 C23 H23 120.0 . .
C26 C25 C24 117.9(6) . .
C26 C25 H25 121.0 . .
C24 C25 H25 121.0 . .
C13 C14 C15 121.5(6) . .
C13 C14 H14 119.3 . .
C15 C14 H14 119.3 . .
C23 C24 C25 120.1(6) . .
C23 C24 H24 119.9 . .
C25 C24 H24 119.9 . .
N1 C10 C11 112.9(5) . .
N1 C10 H10A 109.0 . .
C11 C10 H10A 109.0 . .
N1 C10 H10B 109.0 . .
C11 C10 H10B 109.0 . .
H10A C10 H10B 107.8 . .
C16 C15 C14 117.0(6) . .
C16 C15 H15 121.5 . .
C14 C15 H15 121.5 . .
N1 C30 C31 113.1(5) . .
N1 C30 H30A 109.0 . .
C31 C30 H30A 109.0 . .
N1 C30 H30B 109.0 . .
C31 C30 H30B 109.0 . .
H30A C30 H30B 107.8 . .
C49 C50 H50A 109.5 . .
C49 C50 H50B 109.5 . .
H50A C50 H50B 109.5 . .
C49 C50 H50C 109.5 . .
H50A C50 H50C 109.5 . .
H50B C50 H50C 109.5 . .

loop_
_geom_bond_atom_site_label_1
_geom_bond_atom_site_label_2
_geom_bond_distance
_geom_bond_site_symmetry_2
Th1 O1 2.398(3) .
Th1 N20 2.433(4) .
Th1 N10 2.434(5) .
Th1 N30 2.442(4) .
Th1 N21 2.582(4) .
Th1 N11 2.593(4) .
Th1 N31 2.604(4) .
Th1 N2 2.687(4) 5_667
Th1 N1 2.904(4) .
Th1 C12 3.001(6) .
Th1 C32 3.042(6) .
Th1 C22 3.045(6) .
O1 C1 1.277(6) .
N2 C2 1.315(6) .
N2 C40 1.456(6) .
N2 Th1 2.687(4) 5_667
N11 C16 1.348(6) .
N11 C12 1.362(7) .
N21 C26 1.354(7) .
N21 C22 1.394(6) .
N30 C32 1.336(7) .
N30 C31 1.443(6) .
N20 C22 1.342(7) .
N20 C21 1.468(6) .
N10 C12 1.366(7) .
N10 C11 1.446(7) .
N31 C36 1.325(6) .
N31 C32 1.372(7) .
C12 C13 1.408(8) .
C2 C3 1.423(7) .
C2 C1 1.499(7) 5_667
N1 C10 1.455(8) .
N1 C30 1.465(7) .
N1 C20 1.469(7) .
C40 C41 1.397(8) .
C40 C45 1.413(8) .
C45 C44 1.401(8) .
C45 C49 1.511(8) .
C32 C33 1.407(8) .
C33 C34 1.366(8) .
C33 H33 0.9500 .
C3 C1 1.378(6) .
C3 H3 0.9500 .
C44 C43 1.361(8) .
C44 H44 0.9500 .
C34 C35 1.374(8) .
C34 H34 0.9500 .
C21 C20 1.510(9) .
C21 H21A 0.9900 .
C21 H21B 0.9900 .
C41 C42 1.389(7) .
C41 C46 1.513(8) .
C1 C2 1.499(7) 5_667
C49 C51 1.523(7) .
C49 C50 1.532(8) .
C49 H49 1.0000 .
C36 C35 1.398(8) .
C36 H36 0.9500 .
C31 C30 1.507(8) .
C31 H31A 0.9900 .
C31 H31B 0.9900 .
C43 C42 1.381(8) .
C43 H43 0.9500 .
C26 C25 1.365(9) .
C26 H26 0.9500 .
C11 C10 1.498(8) .
C11 H11A 0.9900 .
C11 H11B 0.9900 .
C16 C15 1.362(9) .
C16 H16 0.9500 .
C13 C14 1.372(8) .
C13 H13 0.9500 .
C51 H51A 0.9800 .
C51 H51B 0.9800 .
C51 H51C 0.9800 .
C20 H20A 0.9900 .
C20 H20B 0.9900 .
C22 C23 1.391(8) .
C46 C48 1.548(8) .
C46 C47 1.549(7) .
C46 H46 1.0000 .
C42 H42 0.9500 .
C35 H35 0.9500 .
C48 H48A 0.9800 .
C48 H48B 0.9800 .
C48 H48C 0.9800 .
C47 H47A 0.9800 .
C47 H47B 0.9800 .
C47 H47C 0.9800 .
C23 C24 1.361(9) .
C23 H23 0.9500 .
C25 C24 1.395(8) .
C25 H25 0.9500 .
C14 C15 1.402(9) .
C14 H14 0.9500 .
C24 H24 0.9500 .
C10 H10A 0.9900 .
C10 H10B 0.9900 .
C15 H15 0.9500 .
C30 H30A 0.9900 .
C30 H30B 0.9900 .
C50 H50A 0.9800 .
C50 H50B 0.9800 .
C50 H50C 0.9800 .
